data_4345808
loop_
_publ_author_name
'Loukopoulos, Edward'
'Kallitsakis, Michael'
'Tsoureas, Nikolaos'
'Abdul-Sada, Alaa'
'Chilton, Nicholas F.'
'Lykakis, Ioannis N.'
'Kostakis, George E.'

_publ_section_title
;
 Cu(II) Coordination Polymers as Vehicles in the A(3) Coupling.
;
_journal_issue 9
_journal_name_full 'Inorganic chemistry'
_journal_page_first 4898
_journal_page_last 4910
_journal_paper_doi 10.1021/acs.inorgchem.6b03084
_journal_volume 56
_journal_year 2017
_chemical_formula_moiety '2(C20 H16 Cl2 Cu N6)'
_chemical_formula_sum 'C40 H32 Cl4 Cu2 N12'
_chemical_formula_weight 949.65
_space_group_crystal_system triclinic
_space_group_IT_number 2
_space_group_name_Hall '-P 1'
_space_group_name_H-M_alt 'P -1'
_symmetry_space_group_name_Hall '-P 1'
_symmetry_space_group_name_H-M 'P -1'
_atom_sites_solution_hydrogens geom
_atom_sites_solution_primary direct
_audit_creation_date 2016-09-08
_audit_creation_method
;
Olex2 1.2
(compiled 2016.08.25 svn.r3337 for OlexSys, GUI svn.r5221)
;
_cell_angle_alpha 97.491(5)
_cell_angle_beta 104.148(6)
_cell_angle_gamma 96.127(5)
_cell_formula_units_Z 2
_cell_length_a 9.5604(6)
_cell_length_b 13.9067(7)
_cell_length_c 14.9267(10)
_cell_measurement_reflns_used 3811
_cell_measurement_temperature 173
_cell_measurement_theta_max 71.2210
_cell_measurement_theta_min 5.4080
_cell_volume 1888.0(2)
_computing_cell_refinement
;
CrysAlisPro, Agilent Technologies,
Version 1.171.37.34i (release 04-08-2014 CrysAlis171 .NET)
(compiled Aug  4 2014,14:34:23)
;
_computing_data_collection
;
CrysAlisPro, Agilent Technologies,
Version 1.171.37.34i (release 04-08-2014 CrysAlis171 .NET)
(compiled Aug  4 2014,14:34:23)
;
_computing_data_reduction
;
CrysAlisPro, Agilent Technologies,
Version 1.171.37.34i (release 04-08-2014 CrysAlis171 .NET)
(compiled Aug  4 2014,14:34:23)
;
_computing_molecular_graphics 'Olex2 (Dolomanov et al., 2009)'
_computing_publication_material 'Olex2 (Dolomanov et al., 2009)'
_computing_structure_refinement 'ShelXL (Sheldrick, 2015)'
_computing_structure_solution 'ShelXT (Sheldrick, 2015)'
_diffrn_ambient_temperature 173.0
_diffrn_detector 'CCD plate'
_diffrn_detector_area_resol_mean 16.1033
_diffrn_detector_type Eos
_diffrn_measured_fraction_theta_full 0.971
_diffrn_measured_fraction_theta_max 0.971
_diffrn_measurement_details
;
#__ type_ start__ end____ width___ exp.time_
  1 omega   39.00   77.00   1.0000   12.5000
omega____ theta____ kappa____ phi______ frames
    -        0.0000 -178.0000  -90.0000 38

#__ type_ start__ end____ width___ exp.time_
  2 omega  -58.00  -33.00   1.0000   25.0000
omega____ theta____ kappa____ phi______ frames
    -      -54.7500  -57.0000   90.0000 25

#__ type_ start__ end____ width___ exp.time_
  3 omega -100.00   -5.00   1.0000   25.0000
omega____ theta____ kappa____ phi______ frames
    -      -54.7500  105.0000 -125.0000 95

#__ type_ start__ end____ width___ exp.time_
  4 omega -118.00  -92.00   1.0000   25.0000
omega____ theta____ kappa____ phi______ frames
    -      -54.7500  -57.0000   90.0000 26

#__ type_ start__ end____ width___ exp.time_
  5 omega   29.00  123.00   1.0000   25.0000
omega____ theta____ kappa____ phi______ frames
    -       54.7500   38.0000 -150.0000 94

#__ type_ start__ end____ width___ exp.time_
  6 omega   29.00  123.00   1.0000   25.0000
omega____ theta____ kappa____ phi______ frames
    -       54.7500   77.0000   90.0000 94

#__ type_ start__ end____ width___ exp.time_
  7 omega   -8.00   82.00   1.0000   25.0000
omega____ theta____ kappa____ phi______ frames
    -       54.7500  -77.0000  -30.0000 90

#__ type_ start__ end____ width___ exp.time_
  8 omega   39.00   69.00   1.0000   25.0000
omega____ theta____ kappa____ phi______ frames
    -      109.5000  -38.0000  -90.0000 30

#__ type_ start__ end____ width___ exp.time_
  9 omega   37.00   62.00   1.0000   25.0000
omega____ theta____ kappa____ phi______ frames
    -      109.5000  -25.0000 -150.0000 25

#__ type_ start__ end____ width___ exp.time_
 10 omega   41.00   70.00   1.0000   25.0000
omega____ theta____ kappa____ phi______ frames
    -      109.5000  -38.0000  -30.0000 29

#__ type_ start__ end____ width___ exp.time_
 11 omega   45.00   71.00   1.0000   25.0000
omega____ theta____ kappa____ phi______ frames
    -      109.5000  -38.0000   60.0000 26

#__ type_ start__ end____ width___ exp.time_
 12 omega   39.00   66.00   1.0000   25.0000
omega____ theta____ kappa____ phi______ frames
    -      109.5000  -25.0000   30.0000 27

#__ type_ start__ end____ width___ exp.time_
 13 omega   41.00   70.00   1.0000   25.0000
omega____ theta____ kappa____ phi______ frames
    -      109.5000  -38.0000  -60.0000 29

#__ type_ start__ end____ width___ exp.time_
 14 omega   42.00   71.00   1.0000   25.0000
omega____ theta____ kappa____ phi______ frames
    -      109.5000  -38.0000   90.0000 29

#__ type_ start__ end____ width___ exp.time_
 15 omega   38.00   71.00   1.0000   25.0000
omega____ theta____ kappa____ phi______ frames
    -      109.5000  -25.0000    0.0000 33

#__ type_ start__ end____ width___ exp.time_
 16 omega   45.00  136.00   1.0000   25.0000
omega____ theta____ kappa____ phi______ frames
    -      109.5000  -92.0000   90.0000 91

#__ type_ start__ end____ width___ exp.time_
 17 omega   37.00   67.00   1.0000   25.0000
omega____ theta____ kappa____ phi______ frames
    -      109.5000  -38.0000 -120.0000 30

#__ type_ start__ end____ width___ exp.time_
 18 omega   42.00   71.00   1.0000   25.0000
omega____ theta____ kappa____ phi______ frames
    -      109.5000  -38.0000  150.0000 29

#__ type_ start__ end____ width___ exp.time_
 19 omega   41.00  103.00   1.0000   25.0000
omega____ theta____ kappa____ phi______ frames
    -      109.5000  -92.0000 -120.0000 62

#__ type_ start__ end____ width___ exp.time_
 20 omega  123.00  148.00   1.0000   25.0000
omega____ theta____ kappa____ phi______ frames
    -      109.5000  -92.0000 -120.0000 25

#__ type_ start__ end____ width___ exp.time_
 21 omega   91.00  117.00   1.0000   25.0000
omega____ theta____ kappa____ phi______ frames
    -      109.5000   64.0000   30.0000 26

#__ type_ start__ end____ width___ exp.time_
 22 omega  133.00  177.00   1.0000   25.0000
omega____ theta____ kappa____ phi______ frames
    -      109.5000   64.0000   30.0000 44

#__ type_ start__ end____ width___ exp.time_
 23 omega   41.00   71.00   1.0000   25.0000
omega____ theta____ kappa____ phi______ frames
    -      109.5000  -38.0000  120.0000 30

#__ type_ start__ end____ width___ exp.time_
 24 omega   41.00  147.00   1.0000   25.0000
omega____ theta____ kappa____ phi______ frames
    -      109.5000  -92.0000  -60.0000 106

#__ type_ start__ end____ width___ exp.time_
 25 omega   41.00  176.00   1.0000   25.0000
omega____ theta____ kappa____ phi______ frames
    -      109.5000    0.0000 -150.0000 135
;
_diffrn_measurement_device 'four-circle diffractometer'
_diffrn_measurement_device_type 'Xcalibur, Eos, Gemini ultra'
_diffrn_measurement_method '\w scans'
_diffrn_orient_matrix_UB_11 -0.0776676000
_diffrn_orient_matrix_UB_12 -0.0032279000
_diffrn_orient_matrix_UB_13 -0.1039729000
_diffrn_orient_matrix_UB_21 0.1220776000
_diffrn_orient_matrix_UB_22 0.0775810000
_diffrn_orient_matrix_UB_23 -0.0079981000
_diffrn_orient_matrix_UB_31 0.0852454000
_diffrn_orient_matrix_UB_32 -0.0819739000
_diffrn_orient_matrix_UB_33 -0.0275865000
_diffrn_radiation_monochromator mirror
_diffrn_radiation_probe x-ray
_diffrn_radiation_type CuK\a
_diffrn_radiation_wavelength 1.54184
_diffrn_reflns_av_R_equivalents 0.0925
_diffrn_reflns_av_unetI/netI 0.1085
_diffrn_reflns_Laue_measured_fraction_full 0.971
_diffrn_reflns_Laue_measured_fraction_max 0.971
_diffrn_reflns_limit_h_max 11
_diffrn_reflns_limit_h_min -10
_diffrn_reflns_limit_k_max 12
_diffrn_reflns_limit_k_min -16
_diffrn_reflns_limit_l_max 17
_diffrn_reflns_limit_l_min -17
_diffrn_reflns_number 10662
_diffrn_reflns_point_group_measured_fraction_full 0.971
_diffrn_reflns_point_group_measured_fraction_max 0.971
_diffrn_reflns_theta_full 66.995
_diffrn_reflns_theta_max 66.995
_diffrn_reflns_theta_min 4.821
_diffrn_source 'sealed X-ray tube'
_diffrn_source_type 'Enhance Ultra (Cu) X-ray Source'
_exptl_absorpt_coefficient_mu 4.406
_exptl_absorpt_correction_T_max 1.00000
_exptl_absorpt_correction_T_min 0.30584
_exptl_absorpt_correction_type multi-scan
_exptl_absorpt_process_details
;
CrysAlisPro, Agilent Technologies,
Version 1.171.37.34i (release 04-08-2014 CrysAlis171 .NET)
(compiled Aug  4 2014,14:34:23)
Empirical absorption correction using spherical harmonics,
 implemented in SCALE3 ABSPACK scaling algorithm.
;
_exptl_crystal_colour green
_exptl_crystal_colour_primary green
_exptl_crystal_density_diffrn 1.670
_exptl_crystal_description block
_exptl_crystal_F_000 964
_exptl_crystal_size_max 0.12
_exptl_crystal_size_mid 0.08
_exptl_crystal_size_min 0.04
_refine_diff_density_max 0.920
_refine_diff_density_min -0.883
_refine_diff_density_rms 0.124
_refine_ls_extinction_method none
_refine_ls_goodness_of_fit_ref 1.002
_refine_ls_hydrogen_treatment constr
_refine_ls_matrix_type full
_refine_ls_number_parameters 523
_refine_ls_number_reflns 6539
_refine_ls_number_restraints 0
_refine_ls_restrained_S_all 1.002
_refine_ls_R_factor_all 0.1034
_refine_ls_R_factor_gt 0.0665
_refine_ls_shift/su_max 0.001
_refine_ls_shift/su_mean 0.000
_refine_ls_structure_factor_coef Fsqd
_refine_ls_weighting_details 'w=1/[\s^2^(Fo^2^)+(0.0890P)^2^] where P=(Fo^2^+2Fc^2^)/3'
_refine_ls_weighting_scheme calc
_refine_ls_wR_factor_gt 0.1603
_refine_ls_wR_factor_ref 0.1878
_reflns_Friedel_coverage 0.000
_reflns_number_gt 4540
_reflns_number_total 6539
_reflns_threshold_expression 'I > 2\s(I)'
_cod_data_source_file ic6b03084_si_002.cif
_cod_data_source_block el415c
_cod_database_code 4345808
_chemical_oxdiff_formula C60H60O20Co2
_shelx_space_group_comment
;
The symmetry employed for this shelxl refinement is uniquely defined
by the following loop, which should always be used as a source of
symmetry information in preference to the above space-group names.
They are only intended as comments.
;
_reflns_odcompleteness_completeness 98.37
_reflns_odcompleteness_iscentric 1
_reflns_odcompleteness_theta 66.97
_olex2_refinement_description
;
1. Fixed Uiso
 At 1.2 times of:
  All C(H) groups, All C(H,H) groups
2.a Secondary CH2 refined with riding coordinates:
 C7(H7A,H7B), C34(H34A,H34B), C27(H27A,H27B), C14(H14A,H14B)
2.b Aromatic/amide H refined with riding coordinates:
 C22(H22), C5(H5), C39(H39), C17(H17), C2(H2), C25(H25), C36(H36), C12(H12),
 C31(H31), C32(H32), C20(H20), C9(H9), C4(H4), C23(H23), C11(H11), C3(H3),
 C18(H18), C19(H19), C30(H30), C29(H29), C38(H38), C24(H24), C37(H37), C10(H10)
;
_shelx_shelxl_version_number 2014/7
_olex2_submission_special_instructions 'No special instructions were received'

loop_
_space_group_symop_operation_xyz
'x, y, z'
'-x, -y, -z'

loop_
_atom_site_label
_atom_site_type_symbol
_atom_site_fract_x
_atom_site_fract_y
_atom_site_fract_z
_atom_site_U_iso_or_equiv
_atom_site_adp_type
_atom_site_occupancy
_atom_site_site_symmetry_order
_atom_site_calc_flag
_atom_site_refinement_flags_posn
Cu1 Cu -0.00259(8) 1.01315(5) 0.38978(5) 0.0222(2) Uani 1 1 d .
Cu2 Cu 0.49275(8) 0.48949(5) 0.88716(5) 0.0216(2) Uani 1 1 d .
Cl4 Cl 0.35182(13) 0.40076(8) 0.96231(8) 0.0236(3) Uani 1 1 d .
Cl2 Cl 0.14816(13) 1.09780(8) 0.52924(8) 0.0232(3) Uani 1 1 d .
Cl1 Cl -0.07122(17) 0.98501(11) 0.23212(9) 0.0383(4) Uani 1 1 d .
Cl3 Cl 0.56803(18) 0.52479(11) 0.76192(10) 0.0418(4) Uani 1 1 d .
N9 N 0.8353(4) 0.3315(3) 0.9177(3) 0.0211(9) Uani 1 1 d .
N3 N 0.3318(4) 0.8479(3) 0.4068(3) 0.0200(9) Uani 1 1 d .
N4 N 0.3509(4) 0.8355(3) 0.6278(3) 0.0196(9) Uani 1 1 d .
N2 N 0.2766(5) 0.9318(3) 0.4165(3) 0.0238(9) Uani 1 1 d .
N10 N 0.8560(4) 0.3569(3) 1.1420(3) 0.0216(9) Uani 1 1 d .
N8 N 0.7739(4) 0.4127(3) 0.9290(3) 0.0229(9) Uani 1 1 d .
N1 N 0.1338(5) 0.9126(3) 0.3867(3) 0.0227(9) Uani 1 1 d .
N6 N 0.1432(5) 0.8882(3) 0.6103(3) 0.0249(9) Uani 1 1 d .
N5 N 0.2840(5) 0.9152(3) 0.6222(3) 0.0240(9) Uani 1 1 d .
N12 N 0.6515(4) 0.4137(3) 1.1302(3) 0.0229(9) Uani 1 1 d .
N11 N 0.7924(5) 0.4388(3) 1.1413(3) 0.0244(9) Uani 1 1 d .
N7 N 0.6317(5) 0.3886(3) 0.8994(3) 0.0221(9) Uani 1 1 d .
C21 C 0.6001(6) 0.2879(4) 0.8672(4) 0.0223(11) Uani 1 1 d .
C26 C 0.7316(6) 0.2517(3) 0.8774(4) 0.0229(11) Uani 1 1 d .
C6 C 0.2222(6) 0.7710(4) 0.3674(4) 0.0249(11) Uani 1 1 d .
C35 C 0.7559(5) 0.2768(4) 1.1327(4) 0.0234(11) Uani 1 1 d .
C15 C 0.2541(5) 0.7538(4) 0.6218(4) 0.0231(11) Uani 1 1 d .
C7 C 0.4912(5) 0.8510(4) 0.4316(4) 0.0240(11) Uani 1 1 d .
H7A H 0.5370 0.9138 0.4728 0.029 Uiso 1 1 calc R
H7B H 0.5251 0.8488 0.3739 0.029 Uiso 1 1 calc R
C1 C 0.0951(6) 0.8131(4) 0.3547(4) 0.0240(11) Uani 1 1 d .
C16 C 0.1185(6) 0.7876(4) 0.6089(4) 0.0229(11) Uani 1 1 d .
C34 C 1.0162(5) 0.3674(4) 1.1540(4) 0.0247(11) Uani 1 1 d .
H34A H 1.0663 0.3764 1.2216 0.030 Uiso 1 1 calc R
H34B H 1.0474 0.4266 1.1295 0.030 Uiso 1 1 calc R
C22 C 0.4656(6) 0.2282(4) 0.8290(4) 0.0279(12) Uani 1 1 d .
H22 H 0.3760 0.2536 0.8228 0.033 Uiso 1 1 calc R
C40 C 0.6225(6) 0.3127(4) 1.1243(4) 0.0247(11) Uani 1 1 d .
C8 C 0.5409(5) 0.7677(4) 0.4806(4) 0.0236(11) Uani 1 1 d .
C27 C 0.9960(5) 0.3401(4) 0.9451(4) 0.0270(12) Uani 1 1 d .
H27A H 1.0373 0.4072 0.9786 0.032 Uiso 1 1 calc R
H27B H 1.0313 0.3296 0.8880 0.032 Uiso 1 1 calc R
C5 C 0.2200(6) 0.6696(4) 0.3396(4) 0.0315(13) Uani 1 1 d .
H5 H 0.3064 0.6402 0.3469 0.038 Uiso 1 1 calc R
C39 C 0.4939(6) 0.2507(4) 1.1132(4) 0.0289(12) Uani 1 1 d .
H39 H 0.4038 0.2753 1.1082 0.035 Uiso 1 1 calc R
C17 C -0.0103(6) 0.7252(4) 0.5967(4) 0.0309(12) Uani 1 1 d .
H17 H -0.1019 0.7485 0.5869 0.037 Uiso 1 1 calc R
C2 C -0.0432(6) 0.7576(4) 0.3147(4) 0.0304(12) Uani 1 1 d .
H2 H -0.1300 0.7867 0.3058 0.036 Uiso 1 1 calc R
C25 C 0.7380(7) 0.1525(4) 0.8481(4) 0.0323(13) Uani 1 1 d .
H25 H 0.8276 0.1270 0.8541 0.039 Uiso 1 1 calc R
C14 C 0.5098(5) 0.8458(4) 0.6384(4) 0.0237(11) Uani 1 1 d .
H14A H 0.5602 0.8440 0.7044 0.028 Uiso 1 1 calc R
H14B H 0.5429 0.9103 0.6235 0.028 Uiso 1 1 calc R
C36 C 0.7647(6) 0.1752(4) 1.1310(4) 0.0319(13) Uani 1 1 d .
H36 H 0.8546 0.1499 1.1381 0.038 Uiso 1 1 calc R
C13 C 0.5520(5) 0.7663(3) 0.5760(4) 0.0214(10) Uani 1 1 d .
C12 C 0.6031(6) 0.6877(4) 0.6151(4) 0.0319(13) Uani 1 1 d .
H12 H 0.6154 0.6883 0.6803 0.038 Uiso 1 1 calc R
C31 C 1.1449(6) 0.1216(4) 1.1121(5) 0.0369(14) Uani 1 1 d .
H31 H 1.1749 0.0720 1.1476 0.044 Uiso 1 1 calc R
C32 C 1.1109(6) 0.2083(4) 1.1551(4) 0.0317(13) Uani 1 1 d .
H32 H 1.1225 0.2183 1.2208 0.038 Uiso 1 1 calc R
C28 C 1.0496(5) 0.2669(4) 1.0074(4) 0.0266(12) Uani 1 1 d .
C33 C 1.0608(5) 0.2801(4) 1.1043(4) 0.0249(11) Uani 1 1 d .
C20 C 0.2658(6) 0.6544(4) 0.6274(4) 0.0299(12) Uani 1 1 d .
H20 H 0.3570 0.6306 0.6385 0.036 Uiso 1 1 calc R
C9 C 0.5814(6) 0.6890(4) 0.4299(4) 0.0304(12) Uani 1 1 d .
H9 H 0.5786 0.6904 0.3660 0.036 Uiso 1 1 calc R
C4 C 0.0836(7) 0.6166(4) 0.3013(4) 0.0358(14) Uani 1 1 d .
H4 H 0.0765 0.5480 0.2820 0.043 Uiso 1 1 calc R
C23 C 0.4708(6) 0.1307(4) 0.8009(4) 0.0331(13) Uani 1 1 d .
H23 H 0.3824 0.0869 0.7751 0.040 Uiso 1 1 calc R
C11 C 0.6365(6) 0.6087(4) 0.5628(5) 0.0348(14) Uani 1 1 d .
H11 H 0.6670 0.5543 0.5907 0.042 Uiso 1 1 calc R
C3 C -0.0450(6) 0.6582(4) 0.2891(4) 0.0334(13) Uani 1 1 d .
H3 H -0.1358 0.6172 0.2627 0.040 Uiso 1 1 calc R
C18 C 0.0013(6) 0.6286(4) 0.5996(4) 0.0351(14) Uani 1 1 d .
H18 H -0.0846 0.5832 0.5905 0.042 Uiso 1 1 calc R
C19 C 0.1380(6) 0.5944(4) 0.6160(4) 0.0340(13) Uani 1 1 d .
H19 H 0.1409 0.5269 0.6192 0.041 Uiso 1 1 calc R
C30 C 1.1342(6) 0.1093(4) 1.0176(5) 0.0399(15) Uani 1 1 d .
H30 H 1.1565 0.0506 0.9875 0.048 Uiso 1 1 calc R
C29 C 1.0911(6) 0.1817(4) 0.9663(4) 0.0337(13) Uani 1 1 d .
H29 H 1.0896 0.1737 0.9018 0.040 Uiso 1 1 calc R
C38 C 0.5019(6) 0.1534(4) 1.1097(4) 0.0347(13) Uani 1 1 d .
H38 H 0.4154 0.1088 1.1010 0.042 Uiso 1 1 calc R
C24 C 0.6043(7) 0.0948(4) 0.8099(4) 0.0364(14) Uani 1 1 d .
H24 H 0.6027 0.0272 0.7885 0.044 Uiso 1 1 calc R
C37 C 0.6366(7) 0.1172(4) 1.1187(5) 0.0405(15) Uani 1 1 d .
H37 H 0.6370 0.0486 1.1159 0.049 Uiso 1 1 calc R
C10 C 0.6248(6) 0.6100(4) 0.4684(5) 0.0356(14) Uani 1 1 d .
H10 H 0.6470 0.5561 0.4309 0.043 Uiso 1 1 calc R

loop_
_atom_site_aniso_label
_atom_site_aniso_U_11
_atom_site_aniso_U_22
_atom_site_aniso_U_33
_atom_site_aniso_U_23
_atom_site_aniso_U_13
_atom_site_aniso_U_12
Cu1 0.0242(4) 0.0163(4) 0.0268(4) 0.0022(3) 0.0064(3) 0.0083(3)
Cu2 0.0252(4) 0.0171(4) 0.0253(4) 0.0052(3) 0.0083(3) 0.0093(3)
Cl4 0.0246(6) 0.0175(6) 0.0304(6) 0.0062(5) 0.0084(5) 0.0049(5)
Cl2 0.0223(6) 0.0163(6) 0.0299(6) 0.0019(5) 0.0056(5) 0.0036(4)
Cl1 0.0577(9) 0.0327(8) 0.0287(7) 0.0059(6) 0.0110(6) 0.0242(7)
Cl3 0.0663(10) 0.0375(8) 0.0389(8) 0.0193(7) 0.0295(7) 0.0309(7)
N9 0.023(2) 0.013(2) 0.030(2) 0.0038(17) 0.0082(18) 0.0098(16)
N3 0.025(2) 0.013(2) 0.026(2) 0.0054(17) 0.0085(17) 0.0124(17)
N4 0.020(2) 0.014(2) 0.031(2) 0.0089(17) 0.0111(17) 0.0135(16)
N2 0.029(2) 0.015(2) 0.028(2) 0.0057(18) 0.0062(18) 0.0051(18)
N10 0.023(2) 0.017(2) 0.028(2) 0.0056(17) 0.0085(17) 0.0092(17)
N8 0.022(2) 0.018(2) 0.029(2) 0.0050(18) 0.0055(18) 0.0060(17)
N1 0.026(2) 0.012(2) 0.031(2) 0.0027(17) 0.0044(18) 0.0102(17)
N6 0.031(2) 0.016(2) 0.028(2) 0.0046(18) 0.0078(19) 0.0032(18)
N5 0.027(2) 0.016(2) 0.029(2) 0.0041(18) 0.0062(18) 0.0073(18)
N12 0.024(2) 0.021(2) 0.029(2) 0.0071(18) 0.0118(18) 0.0112(17)
N11 0.029(2) 0.016(2) 0.029(2) 0.0026(18) 0.0082(19) 0.0058(18)
N7 0.029(2) 0.016(2) 0.023(2) 0.0056(17) 0.0068(18) 0.0057(17)
C21 0.028(3) 0.016(2) 0.025(3) 0.002(2) 0.007(2) 0.011(2)
C26 0.028(3) 0.012(2) 0.032(3) 0.004(2) 0.009(2) 0.012(2)
C6 0.027(3) 0.021(3) 0.029(3) 0.010(2) 0.006(2) 0.010(2)
C35 0.022(2) 0.025(3) 0.026(3) 0.007(2) 0.008(2) 0.005(2)
C15 0.024(3) 0.021(3) 0.029(3) 0.006(2) 0.011(2) 0.013(2)
C7 0.022(3) 0.026(3) 0.028(3) 0.004(2) 0.008(2) 0.015(2)
C1 0.031(3) 0.016(2) 0.026(3) 0.000(2) 0.008(2) 0.008(2)
C16 0.028(3) 0.017(2) 0.027(3) 0.007(2) 0.012(2) 0.007(2)
C34 0.021(3) 0.016(2) 0.036(3) -0.003(2) 0.007(2) 0.008(2)
C22 0.028(3) 0.026(3) 0.030(3) 0.005(2) 0.006(2) 0.009(2)
C40 0.031(3) 0.023(3) 0.023(3) 0.007(2) 0.010(2) 0.009(2)
C8 0.019(2) 0.016(3) 0.036(3) 0.005(2) 0.008(2) 0.005(2)
C27 0.023(3) 0.023(3) 0.038(3) 0.006(2) 0.011(2) 0.010(2)
C5 0.041(3) 0.013(3) 0.044(3) 0.005(2) 0.012(3) 0.011(2)
C39 0.020(2) 0.026(3) 0.048(3) 0.015(3) 0.013(2) 0.014(2)
C17 0.027(3) 0.027(3) 0.042(3) 0.007(3) 0.013(2) 0.005(2)
C2 0.030(3) 0.027(3) 0.032(3) 0.004(2) 0.004(2) 0.006(2)
C25 0.039(3) 0.025(3) 0.032(3) 0.003(2) 0.006(2) 0.012(2)
C14 0.020(2) 0.016(2) 0.036(3) 0.002(2) 0.006(2) 0.009(2)
C36 0.028(3) 0.017(3) 0.058(4) 0.014(3) 0.016(3) 0.017(2)
C13 0.019(2) 0.016(2) 0.034(3) 0.005(2) 0.013(2) 0.0063(19)
C12 0.026(3) 0.032(3) 0.041(3) 0.011(3) 0.012(2) 0.003(2)
C31 0.035(3) 0.024(3) 0.055(4) 0.011(3) 0.016(3) 0.005(2)
C32 0.023(3) 0.035(3) 0.038(3) 0.011(3) 0.006(2) 0.007(2)
C28 0.021(2) 0.022(3) 0.036(3) 0.001(2) 0.007(2) 0.006(2)
C33 0.018(2) 0.023(3) 0.033(3) 0.002(2) 0.007(2) 0.004(2)
C20 0.029(3) 0.019(3) 0.045(3) 0.006(2) 0.011(2) 0.012(2)
C9 0.026(3) 0.033(3) 0.033(3) 0.001(2) 0.009(2) 0.010(2)
C4 0.043(3) 0.016(3) 0.045(3) -0.002(2) 0.007(3) 0.011(2)
C23 0.036(3) 0.026(3) 0.031(3) -0.002(2) 0.003(2) 0.001(2)
C11 0.029(3) 0.025(3) 0.058(4) 0.016(3) 0.016(3) 0.015(2)
C3 0.032(3) 0.024(3) 0.040(3) -0.001(2) 0.006(3) 0.004(2)
C18 0.030(3) 0.029(3) 0.051(4) 0.014(3) 0.014(3) 0.006(2)
C19 0.042(3) 0.015(3) 0.050(4) 0.012(3) 0.016(3) 0.009(2)
C30 0.028(3) 0.021(3) 0.063(4) -0.005(3) 0.002(3) 0.007(2)
C29 0.027(3) 0.030(3) 0.039(3) -0.008(3) 0.004(2) 0.008(2)
C38 0.028(3) 0.028(3) 0.051(4) 0.013(3) 0.012(3) 0.006(2)
C24 0.048(4) 0.020(3) 0.035(3) 0.000(2) 0.003(3) 0.003(3)
C37 0.038(3) 0.019(3) 0.066(4) 0.009(3) 0.014(3) 0.005(2)
C10 0.024(3) 0.025(3) 0.057(4) -0.001(3) 0.010(3) 0.012(2)

loop_
_atom_type_symbol
_atom_type_description
_atom_type_scat_dispersion_real
_atom_type_scat_dispersion_imag
_atom_type_scat_source
C C 0.0181 0.0091 'International Tables Vol C Tables 4.2.6.8 and 6.1.1.4'
H H 0.0000 0.0000 'International Tables Vol C Tables 4.2.6.8 and 6.1.1.4'
Cl Cl 0.3639 0.7018 'International Tables Vol C Tables 4.2.6.8 and 6.1.1.4'
Cu Cu -1.9646 0.5888 'International Tables Vol C Tables 4.2.6.8 and 6.1.1.4'
N N 0.0311 0.0180 'International Tables Vol C Tables 4.2.6.8 and 6.1.1.4'

loop_
_geom_angle_atom_site_label_1
_geom_angle_atom_site_label_2
_geom_angle_atom_site_label_3
_geom_angle
_geom_angle_site_symmetry_1
_geom_angle_site_symmetry_3
Cl2 Cu1 Cl2 93.65(4) . 2_576
Cl1 Cu1 Cl2 150.67(6) . .
Cl1 Cu1 Cl2 115.67(6) . 2_576
N1 Cu1 Cl2 88.84(12) . 2_576
N1 Cu1 Cl2 90.88(13) . .
N1 Cu1 Cl1 89.15(13) . .
N1 Cu1 N6 178.44(17) . 2_576
N6 Cu1 Cl2 90.95(12) 2_576 2_576
N6 Cu1 Cl2 90.67(13) 2_576 .
N6 Cu1 Cl1 89.55(13) 2_576 .
Cl4 Cu2 Cl4 94.64(4) . 2_667
Cl3 Cu2 Cl4 110.94(6) . 2_667
Cl3 Cu2 Cl4 154.33(6) . .
N12 Cu2 Cl4 90.62(13) 2_667 2_667
N12 Cu2 Cl4 90.33(12) 2_667 .
N12 Cu2 Cl3 91.50(12) 2_667 .
N12 Cu2 N7 177.48(17) 2_667 .
N7 Cu2 Cl4 91.89(12) . 2_667
N7 Cu2 Cl4 89.36(12) . .
N7 Cu2 Cl3 87.70(12) . .
Cu2 Cl4 Cu2 85.36(4) . 2_667
Cu1 Cl2 Cu1 86.35(4) . 2_576
N8 N9 C26 111.0(4) . .
N8 N9 C27 118.5(4) . .
C26 N9 C27 130.4(4) . .
N2 N3 C6 110.4(4) . .
N2 N3 C7 118.9(4) . .
C6 N3 C7 130.6(4) . .
N5 N4 C15 111.1(4) . .
N5 N4 C14 119.1(4) . .
C15 N4 C14 129.7(4) . .
N1 N2 N3 108.7(4) . .
N11 N10 C35 110.6(4) . .
N11 N10 C34 118.0(4) . .
C35 N10 C34 131.4(4) . .
N7 N8 N9 108.3(4) . .
N2 N1 Cu1 124.7(3) . .
N2 N1 C1 108.6(4) . .
C1 N1 Cu1 126.7(3) . .
N5 N6 Cu1 121.9(3) . 2_576
N5 N6 C16 108.6(4) . .
C16 N6 Cu1 129.1(4) . 2_576
N6 N5 N4 108.5(4) . .
N11 N12 Cu2 122.9(3) . 2_667
N11 N12 C40 108.8(4) . .
C40 N12 Cu2 128.0(3) . 2_667
N12 N11 N10 108.4(4) . .
N8 N7 Cu2 122.7(3) . .
N8 N7 C21 108.6(4) . .
C21 N7 Cu2 128.1(3) . .
N7 C21 C22 130.0(5) . .
C26 C21 N7 107.4(4) . .
C26 C21 C22 122.5(5) . .
N9 C26 C21 104.6(4) . .
N9 C26 C25 133.6(5) . .
C21 C26 C25 121.8(5) . .
N3 C6 C1 104.7(4) . .
N3 C6 C5 133.6(5) . .
C1 C6 C5 121.6(5) . .
N10 C35 C40 105.2(5) . .
N10 C35 C36 133.5(5) . .
C40 C35 C36 121.2(5) . .
N4 C15 C16 104.4(4) . .
N4 C15 C20 134.7(5) . .
C16 C15 C20 120.8(5) . .
N3 C7 H7A 109.0 . .
N3 C7 H7B 109.0 . .
N3 C7 C8 113.0(4) . .
H7A C7 H7B 107.8 . .
C8 C7 H7A 109.0 . .
C8 C7 H7B 109.0 . .
N1 C1 C6 107.6(4) . .
N1 C1 C2 130.1(5) . .
C6 C1 C2 122.2(5) . .
N6 C16 C15 107.3(4) . .
C17 C16 N6 130.4(5) . .
C17 C16 C15 122.3(5) . .
N10 C34 H34A 109.2 . .
N10 C34 H34B 109.2 . .
N10 C34 C33 112.1(4) . .
H34A C34 H34B 107.9 . .
C33 C34 H34A 109.2 . .
C33 C34 H34B 109.2 . .
C21 C22 H22 121.9 . .
C23 C22 C21 116.1(5) . .
C23 C22 H22 121.9 . .
N12 C40 C35 106.9(5) . .
C39 C40 N12 131.6(5) . .
C39 C40 C35 121.5(5) . .
C13 C8 C7 123.3(5) . .
C9 C8 C7 118.8(5) . .
C9 C8 C13 117.9(5) . .
N9 C27 H27A 109.2 . .
N9 C27 H27B 109.1 . .
N9 C27 C28 112.3(4) . .
H27A C27 H27B 107.9 . .
C28 C27 H27A 109.1 . .
C28 C27 H27B 109.1 . .
C6 C5 H5 122.4 . .
C4 C5 C6 115.2(5) . .
C4 C5 H5 122.4 . .
C40 C39 H39 121.4 . .
C38 C39 C40 117.3(5) . .
C38 C39 H39 121.4 . .
C16 C17 H17 121.7 . .
C18 C17 C16 116.6(5) . .
C18 C17 H17 121.7 . .
C1 C2 H2 122.1 . .
C3 C2 C1 115.9(5) . .
C3 C2 H2 122.1 . .
C26 C25 H25 122.5 . .
C24 C25 C26 114.9(5) . .
C24 C25 H25 122.5 . .
N4 C14 H14A 109.1 . .
N4 C14 H14B 109.1 . .
N4 C14 C13 112.5(4) . .
H14A C14 H14B 107.8 . .
C13 C14 H14A 109.1 . .
C13 C14 H14B 109.1 . .
C35 C36 H36 122.3 . .
C37 C36 C35 115.4(5) . .
C37 C36 H36 122.3 . .
C8 C13 C14 123.3(5) . .
C12 C13 C8 118.9(5) . .
C12 C13 C14 117.8(5) . .
C13 C12 H12 118.9 . .
C11 C12 C13 122.2(6) . .
C11 C12 H12 118.9 . .
C32 C31 H31 120.5 . .
C30 C31 H31 120.5 . .
C30 C31 C32 119.0(6) . .
C31 C32 H32 119.1 . .
C33 C32 C31 121.7(6) . .
C33 C32 H32 119.1 . .
C33 C28 C27 123.5(5) . .
C29 C28 C27 118.0(5) . .
C29 C28 C33 118.5(5) . .
C32 C33 C34 118.6(5) . .
C32 C33 C28 118.9(5) . .
C28 C33 C34 122.4(5) . .
C15 C20 H20 122.1 . .
C19 C20 C15 115.9(5) . .
C19 C20 H20 122.1 . .
C8 C9 H9 118.7 . .
C10 C9 C8 122.5(5) . .
C10 C9 H9 118.7 . .
C5 C4 H4 118.2 . .
C5 C4 C3 123.5(5) . .
C3 C4 H4 118.2 . .
C22 C23 H23 119.5 . .
C22 C23 C24 121.1(5) . .
C24 C23 H23 119.5 . .
C12 C11 H11 120.6 . .
C12 C11 C10 118.8(5) . .
C10 C11 H11 120.6 . .
C2 C3 C4 121.5(5) . .
C2 C3 H3 119.2 . .
C4 C3 H3 119.2 . .
C17 C18 H18 119.2 . .
C17 C18 C19 121.6(5) . .
C19 C18 H18 119.2 . .
C20 C19 C18 122.8(5) . .
C20 C19 H19 118.6 . .
C18 C19 H19 118.6 . .
C31 C30 H30 119.8 . .
C31 C30 C29 120.4(6) . .
C29 C30 H30 119.8 . .
C28 C29 H29 119.4 . .
C30 C29 C28 121.3(6) . .
C30 C29 H29 119.4 . .
C39 C38 H38 119.4 . .
C39 C38 C37 121.3(5) . .
C37 C38 H38 119.4 . .
C25 C24 C23 123.5(5) . .
C25 C24 H24 118.2 . .
C23 C24 H24 118.2 . .
C36 C37 C38 123.3(5) . .
C36 C37 H37 118.3 . .
C38 C37 H37 118.3 . .
C9 C10 C11 119.6(5) . .
C9 C10 H10 120.2 . .
C11 C10 H10 120.2 . .

loop_
_geom_bond_atom_site_label_1
_geom_bond_atom_site_label_2
_geom_bond_distance
_geom_bond_site_symmetry_2
Cu1 Cl2 2.5746(14) 2_576
Cu1 Cl2 2.3083(14) .
Cu1 Cl1 2.2521(16) .
Cu1 N1 2.015(4) .
Cu1 N6 2.021(4) 2_576
Cu2 Cl4 2.5642(14) 2_667
Cu2 Cl4 2.3110(14) .
Cu2 Cl3 2.2529(15) .
Cu2 N12 2.023(4) 2_667
Cu2 N7 2.028(4) .
Cl4 Cu2 2.5642(14) 2_667
Cl2 Cu1 2.5747(14) 2_576
N9 N8 1.337(6) .
N9 C26 1.370(6) .
N9 C27 1.477(6) .
N3 N2 1.337(6) .
N3 C6 1.371(6) .
N3 C7 1.473(6) .
N4 N5 1.339(6) .
N4 C15 1.365(6) .
N4 C14 1.477(6) .
N2 N1 1.314(6) .
N10 N11 1.347(6) .
N10 C35 1.358(6) .
N10 C34 1.487(6) .
N8 N7 1.314(6) .
N1 C1 1.383(6) .
N6 Cu1 2.021(4) 2_576
N6 N5 1.320(6) .
N6 C16 1.390(6) .
N12 Cu2 2.023(4) 2_667
N12 N11 1.319(6) .
N12 C40 1.389(6) .
N7 C21 1.395(6) .
C21 C26 1.385(7) .
C21 C22 1.399(7) .
C26 C25 1.404(7) .
C6 C1 1.387(7) .
C6 C5 1.414(7) .
C35 C40 1.402(7) .
C35 C36 1.422(7) .
C15 C16 1.404(7) .
C15 C20 1.411(7) .
C7 H7A 0.9900 .
C7 H7B 0.9900 .
C7 C8 1.506(7) .
C1 C2 1.405(7) .
C16 C17 1.387(7) .
C34 H34A 0.9900 .
C34 H34B 0.9900 .
C34 C33 1.495(7) .
C22 H22 0.9500 .
C22 C23 1.377(7) .
C40 C39 1.386(7) .
C8 C13 1.404(7) .
C8 C9 1.393(7) .
C27 H27A 0.9900 .
C27 H27B 0.9900 .
C27 C28 1.513(7) .
C5 H5 0.9500 .
C5 C4 1.375(8) .
C39 H39 0.9500 .
C39 C38 1.359(7) .
C17 H17 0.9500 .
C17 C18 1.366(7) .
C2 H2 0.9500 .
C2 C3 1.383(8) .
C25 H25 0.9500 .
C25 C24 1.382(8) .
C14 H14A 0.9900 .
C14 H14B 0.9900 .
C14 C13 1.504(7) .
C36 H36 0.9500 .
C36 C37 1.351(8) .
C13 C12 1.384(7) .
C12 H12 0.9500 .
C12 C11 1.375(8) .
C31 H31 0.9500 .
C31 C32 1.399(8) .
C31 C30 1.375(9) .
C32 H32 0.9500 .
C32 C33 1.387(7) .
C28 C33 1.410(7) .
C28 C29 1.403(7) .
C20 H20 0.9500 .
C20 C19 1.364(8) .
C9 H9 0.9500 .
C9 C10 1.361(8) .
C4 H4 0.9500 .
C4 C3 1.396(8) .
C23 H23 0.9500 .
C23 C24 1.402(8) .
C11 H11 0.9500 .
C11 C10 1.388(9) .
C3 H3 0.9500 .
C18 H18 0.9500 .
C18 C19 1.414(8) .
C19 H19 0.9500 .
C30 H30 0.9500 .
C30 C29 1.381(8) .
C29 H29 0.9500 .
C38 H38 0.9500 .
C38 C37 1.415(8) .
C24 H24 0.9500 .
C37 H37 0.9500 .
C10 H10 0.9500 .

loop_
_geom_torsion_atom_site_label_1
_geom_torsion_atom_site_label_2
_geom_torsion_atom_site_label_3
_geom_torsion_atom_site_label_4
_geom_torsion
_geom_torsion_site_symmetry_1
Cu1 N1 C1 C6 -178.5(3) .
Cu1 N1 C1 C2 2.1(8) .
Cu1 N6 N5 N4 174.3(3) 2_576
Cu1 N6 C16 C15 -172.6(3) 2_576
Cu1 N6 C16 C17 8.0(8) 2_576
Cu2 N12 N11 N10 -174.2(3) 2_667
Cu2 N12 C40 C35 174.5(3) 2_667
Cu2 N12 C40 C39 -6.0(8) 2_667
Cu2 N7 C21 C26 170.1(3) .
Cu2 N7 C21 C22 -8.8(8) .
N9 N8 N7 Cu2 -172.0(3) .
N9 N8 N7 C21 -0.4(5) .
N9 C26 C25 C24 180.0(6) .
N9 C27 C28 C33 -80.1(6) .
N9 C27 C28 C29 100.3(6) .
N3 N2 N1 Cu1 178.0(3) .
N3 N2 N1 C1 -1.4(5) .
N3 C6 C1 N1 0.0(6) .
N3 C6 C1 C2 179.5(5) .
N3 C6 C5 C4 -179.4(6) .
N3 C7 C8 C13 -79.1(6) .
N3 C7 C8 C9 102.5(5) .
N4 C15 C16 N6 -1.5(5) .
N4 C15 C16 C17 178.0(5) .
N4 C15 C20 C19 -179.1(6) .
N4 C14 C13 C8 80.5(6) .
N4 C14 C13 C12 -98.9(5) .
N2 N3 C6 C1 -0.9(5) .
N2 N3 C6 C5 177.5(6) .
N2 N3 C7 C8 140.5(4) .
N2 N1 C1 C6 0.8(6) .
N2 N1 C1 C2 -178.6(5) .
N10 C35 C40 N12 -0.6(6) .
N10 C35 C40 C39 179.8(5) .
N10 C35 C36 C37 -179.0(6) .
N10 C34 C33 C32 -97.3(6) .
N10 C34 C33 C28 80.8(6) .
N8 N9 C26 C21 -2.1(6) .
N8 N9 C26 C25 177.3(6) .
N8 N9 C27 C28 129.9(5) .
N8 N7 C21 C26 -0.9(6) .
N8 N7 C21 C22 -179.8(5) .
N1 C1 C2 C3 179.6(5) .
N6 C16 C17 C18 -179.4(5) .
N5 N4 C15 C16 1.8(6) .
N5 N4 C15 C20 -176.8(6) .
N5 N4 C14 C13 -135.9(5) .
N5 N6 C16 C15 0.7(6) .
N5 N6 C16 C17 -178.8(6) .
N12 C40 C39 C38 179.8(5) .
N11 N10 C35 C40 1.0(6) .
N11 N10 C35 C36 -178.5(6) .
N11 N10 C34 C33 -148.8(4) .
N11 N12 C40 C35 0.1(5) .
N11 N12 C40 C39 179.6(6) .
N7 C21 C26 N9 1.8(6) .
N7 C21 C26 C25 -177.7(5) .
N7 C21 C22 C23 178.1(5) .
C21 C26 C25 C24 -0.6(8) .
C21 C22 C23 C24 -0.6(8) .
C26 N9 N8 N7 1.6(5) .
C26 N9 C27 C28 -52.9(7) .
C26 C21 C22 C23 -0.6(8) .
C26 C25 C24 C23 -0.5(9) .
C6 N3 N2 N1 1.4(5) .
C6 N3 C7 C8 -44.6(7) .
C6 C1 C2 C3 0.3(8) .
C6 C5 C4 C3 0.6(9) .
C35 N10 N11 N12 -1.0(6) .
C35 N10 C34 C33 32.6(8) .
C35 C40 C39 C38 -0.7(8) .
C35 C36 C37 C38 -1.2(10) .
C15 N4 N5 N6 -1.5(6) .
C15 N4 C14 C13 43.6(7) .
C15 C16 C17 C18 1.2(8) .
C15 C20 C19 C18 -0.1(9) .
C7 N3 N2 N1 177.3(4) .
C7 N3 C6 C1 -176.1(5) .
C7 N3 C6 C5 2.3(9) .
C7 C8 C13 C14 2.6(7) .
C7 C8 C13 C12 -178.0(5) .
C7 C8 C9 C10 -178.7(5) .
C1 C6 C5 C4 -1.3(8) .
C1 C2 C3 C4 -1.0(8) .
C16 N6 N5 N4 0.5(5) .
C16 C15 C20 C19 2.4(8) .
C16 C17 C18 C19 1.2(9) .
C34 N10 N11 N12 -179.9(4) .
C34 N10 C35 C40 179.7(5) .
C34 N10 C35 C36 0.2(10) .
C22 C21 C26 N9 -179.2(5) .
C22 C21 C26 C25 1.2(8) .
C22 C23 C24 C25 1.2(9) .
C40 N12 N11 N10 0.5(5) .
C40 C35 C36 C37 1.5(9) .
C40 C39 C38 C37 1.1(9) .
C8 C13 C12 C11 -3.2(8) .
C8 C9 C10 C11 -3.1(8) .
C27 N9 N8 N7 179.3(4) .
C27 N9 C26 C21 -179.4(5) .
C27 N9 C26 C25 0.0(10) .
C27 C28 C33 C34 1.8(8) .
C27 C28 C33 C32 179.8(5) .
C27 C28 C29 C30 -176.7(5) .
C5 C6 C1 N1 -178.6(5) .
C5 C6 C1 C2 0.9(8) .
C5 C4 C3 C2 0.6(10) .
C39 C38 C37 C36 -0.1(10) .
C17 C18 C19 C20 -1.8(10) .
C14 N4 N5 N6 178.2(4) .
C14 N4 C15 C16 -177.8(5) .
C14 N4 C15 C20 3.6(10) .
C14 C13 C12 C11 176.2(5) .
C36 C35 C40 N12 179.0(5) .
C36 C35 C40 C39 -0.6(8) .
C13 C8 C9 C10 2.8(8) .
C13 C12 C11 C10 3.0(8) .
C12 C11 C10 C9 0.2(8) .
C31 C32 C33 C34 175.5(5) .
C31 C32 C33 C28 -2.6(8) .
C31 C30 C29 C28 -3.6(9) .
C32 C31 C30 C29 0.3(9) .
C33 C28 C29 C30 3.7(8) .
C20 C15 C16 N6 177.4(5) .
C20 C15 C16 C17 -3.1(8) .
C9 C8 C13 C14 -179.0(5) .
C9 C8 C13 C12 0.4(7) .
C30 C31 C32 C33 2.8(8) .
C29 C28 C33 C34 -178.7(5) .
C29 C28 C33 C32 -0.6(7) .
